data_8106031
loop_
_publ_author_name
'Linxin, Deng'
'Song, Li'
'Xingyu, Li'

_publ_section_title
;
 Crystal structure of
 catena-poly[diaqua(\m3-pyrazine-2,3-dicarboxylato-\k4
 O,N:O&#x2032;:O&#x2032;&#x2032;)zinc(II)] 1.25 hydrate, C6H8.5N2O7.25Zn
;
_journal_issue 1
_journal_name_full 'Zeitschrift f\"ur Kristallographie - New Crystal Structures'
_journal_page_first 21
_journal_page_last 22
_journal_paper_doi 10.1515/ncrs-2017-0081
_journal_volume 233
_journal_year 2018
_chemical_formula_sum 'C6 H8.5 N2 O7.25 Zn'
_chemical_formula_weight 290.02
_space_group_crystal_system triclinic
_space_group_IT_number 2
_space_group_name_Hall '-P 1'
_space_group_name_H-M_alt 'P -1'
_atom_sites_solution_hydrogens mixed
_audit_creation_method SHELXL-2014/7
_cell_angle_alpha 66.1300(10)
_cell_angle_beta 79.5370(10)
_cell_angle_gamma 81.153(2)
_cell_formula_units_Z 2
_cell_length_a 6.4463(5)
_cell_length_b 8.4180(7)
_cell_length_c 9.8370(8)
_cell_measurement_reflns_used 1709
_cell_measurement_temperature 298(2)
_cell_measurement_theta_max 26.246
_cell_measurement_theta_min 2.284
_cell_volume 478.11(7)
_computing_structure_refinement 'SHELXL-2014/7 (Sheldrick, 2014)'
_diffrn_ambient_temperature 298(2)
_diffrn_measured_fraction_theta_full 0.981
_diffrn_measured_fraction_theta_max 0.981
_diffrn_measurement_device_type 'CCD area detector'
_diffrn_measurement_method 'phi and omega scans'
_diffrn_radiation_type MoK\a
_diffrn_radiation_wavelength 0.71073
_diffrn_reflns_av_R_equivalents 0.0210
_diffrn_reflns_av_unetI/netI 0.0394
_diffrn_reflns_Laue_measured_fraction_full 0.981
_diffrn_reflns_Laue_measured_fraction_max 0.981
_diffrn_reflns_limit_h_max 7
_diffrn_reflns_limit_h_min -7
_diffrn_reflns_limit_k_max 10
_diffrn_reflns_limit_k_min -8
_diffrn_reflns_limit_l_max 11
_diffrn_reflns_limit_l_min -7
_diffrn_reflns_number 2410
_diffrn_reflns_point_group_measured_fraction_full 0.981
_diffrn_reflns_point_group_measured_fraction_max 0.981
_diffrn_reflns_theta_full 25.006
_diffrn_reflns_theta_max 25.006
_diffrn_reflns_theta_min 2.284
_exptl_absorpt_coefficient_mu 2.597
_exptl_crystal_colour colourless
_exptl_crystal_density_diffrn 2.015
_exptl_crystal_description block
_exptl_crystal_F_000 293
_exptl_crystal_size_max 0.390
_exptl_crystal_size_mid 0.210
_exptl_crystal_size_min 0.170
_refine_diff_density_max 0.303
_refine_diff_density_min -0.489
_refine_diff_density_rms 0.083
_refine_ls_extinction_coef .
_refine_ls_extinction_method none
_refine_ls_goodness_of_fit_ref 1.048
_refine_ls_hydrogen_treatment constr
_refine_ls_matrix_type full
_refine_ls_number_parameters 154
_refine_ls_number_reflns 1656
_refine_ls_number_restraints 6
_refine_ls_restrained_S_all 1.052
_refine_ls_R_factor_all 0.0340
_refine_ls_R_factor_gt 0.0292
_refine_ls_shift/su_max 0.001
_refine_ls_shift/su_mean 0.000
_refine_ls_structure_factor_coef Fsqd
_refine_ls_weighting_details 'w=1/[\s^2^(Fo^2^)+(0.0448P)^2^+0.0282P] where P=(Fo^2^+2Fc^2^)/3'
_refine_ls_weighting_scheme calc
_refine_ls_wR_factor_gt 0.0738
_refine_ls_wR_factor_ref 0.0773
_reflns_Friedel_coverage 0.000
_reflns_Friedel_fraction_full .
_reflns_Friedel_fraction_max .
_reflns_number_gt 1486
_reflns_number_total 1656
_reflns_threshold_expression 'I > 2\s(I)'
_cod_data_source_file suppl_ncrs-2017-0081_suppl.cif
_cod_data_source_block s
_cod_original_formula_sum 'C6 H8.50 N2 O7.25 Zn'
_cod_database_code 8106031
_shelx_shelxl_version_number 2014/7
_shelx_space_group_comment
;
The symmetry employed for this shelxl refinement is uniquely defined
by the following loop, which should always be used as a source of
symmetry information in preference to the above space-group names.
They are only intended as comments.
;
_shelx_estimated_absorpt_t_min 0.431
_shelx_estimated_absorpt_t_max 0.666

loop_
_space_group_symop_operation_xyz
'x, y, z'
'-x, -y, -z'

loop_
_atom_site_label
_atom_site_type_symbol
_atom_site_fract_x
_atom_site_fract_y
_atom_site_fract_z
_atom_site_U_iso_or_equiv
_atom_site_adp_type
_atom_site_occupancy
_atom_site_site_symmetry_order
_atom_site_calc_flag
_atom_site_refinement_flags_posn
_atom_site_refinement_flags_adp
_atom_site_refinement_flags_occupancy
_atom_site_disorder_assembly
_atom_site_disorder_group
Zn1 Zn 0.28894(5) 0.78200(4) 0.20990(3) 0.02068(14) Uani 1 1 d . . . . .
N1 N 0.3025(4) 0.5054(3) 0.3352(3) 0.0195(5) Uani 1 1 d . . . . .
N2 N 0.2821(4) 0.1631(3) 0.5368(3) 0.0227(5) Uani 1 1 d . . . . .
O1 O 0.2511(3) 1.0530(2) 0.1242(2) 0.0243(5) Uani 1 1 d . . . . .
H1C H 0.2788 1.1037 0.0296 0.029 Uiso 1 1 d R U . . .
H1D H 0.1274 1.0908 0.1515 0.029 Uiso 1 1 d R U . . .
O2 O 0.3660(3) 0.7615(3) 0.0012(2) 0.0301(5) Uani 1 1 d . . . . .
H2C H 0.4780 0.8143 -0.0337 0.036 Uiso 1 1 d R U . . .
H2D H 0.2941 0.7865 -0.0703 0.036 Uiso 1 1 d R U . . .
O3 O 0.2344(3) 0.7712(2) 0.4266(2) 0.0232(5) Uani 1 1 d . . . . .
O4 O 0.1821(4) 0.5881(3) 0.6664(2) 0.0279(5) Uani 1 1 d . . . . .
O5 O 0.0316(3) 0.2140(3) 0.8200(2) 0.0249(5) Uani 1 1 d . . . . .
O6 O 0.3757(3) 0.1995(3) 0.8206(2) 0.0254(5) Uani 1 1 d . . . . .
O7 O 0.8652(3) 0.1530(3) 0.2348(2) 0.0307(5) Uani 1 1 d . . . . .
H7C H 0.8485 0.2329 0.2688 0.037 Uiso 1 1 d R U . . .
H7D H 0.8206 0.0607 0.3046 0.037 Uiso 1 1 d R U . . .
O8 O 0.074(3) 0.478(3) 1.005(2) 0.094(6) Uani 0.25 1 d . U P . .
H8C H 0.0955 0.4921 0.9129 0.112 Uiso 0.25 1 d R U P . .
H8D H 0.0163 0.3834 1.0555 0.112 Uiso 0.25 1 d R U P . .
C1 C 0.2228(4) 0.6221(4) 0.5302(3) 0.0186(6) Uani 1 1 d . . . . .
C2 C 0.2156(4) 0.2362(3) 0.7541(3) 0.0181(6) Uani 1 1 d . . . . .
C3 C 0.2607(4) 0.4669(4) 0.4834(3) 0.0182(6) Uani 1 1 d . . . . .
C4 C 0.2537(4) 0.2948(3) 0.5846(3) 0.0177(6) Uani 1 1 d . . . . .
C5 C 0.3209(5) 0.2041(4) 0.3893(3) 0.0281(7) Uani 1 1 d . . . . .
H5 H 0.3397 0.1155 0.3536 0.034 Uiso 1 1 calc R U . . .
C6 C 0.3341(5) 0.3749(4) 0.2878(3) 0.0262(7) Uani 1 1 d . . . . .
H6 H 0.3652 0.3988 0.1857 0.031 Uiso 1 1 calc R U . . .

loop_
_atom_site_aniso_label
_atom_site_aniso_U_11
_atom_site_aniso_U_22
_atom_site_aniso_U_33
_atom_site_aniso_U_23
_atom_site_aniso_U_13
_atom_site_aniso_U_12
Zn1 0.0221(2) 0.0209(2) 0.0168(2) -0.00423(15) -0.00339(14) -0.00307(14)
N1 0.0163(12) 0.0246(12) 0.0175(12) -0.0072(10) -0.0057(10) -0.0003(10)
N2 0.0257(14) 0.0214(12) 0.0228(13) -0.0098(10) -0.0070(11) 0.0003(10)
O1 0.0279(11) 0.0223(10) 0.0192(10) -0.0045(9) -0.0029(9) -0.0018(8)
O2 0.0276(12) 0.0441(13) 0.0219(11) -0.0154(10) -0.0015(9) -0.0079(10)
O3 0.0312(12) 0.0174(10) 0.0188(10) -0.0045(8) -0.0025(9) -0.0035(8)
O4 0.0435(14) 0.0235(11) 0.0172(11) -0.0079(9) -0.0048(10) -0.0035(9)
O5 0.0166(11) 0.0339(12) 0.0225(11) -0.0077(9) -0.0032(9) -0.0062(9)
O6 0.0173(11) 0.0340(12) 0.0193(11) -0.0021(9) -0.0067(9) -0.0047(9)
O7 0.0402(13) 0.0255(11) 0.0279(12) -0.0133(9) -0.0004(10) -0.0040(9)
O8 0.140(16) 0.089(11) 0.036(6) 0.003(7) -0.014(12) -0.040(13)
C1 0.0109(13) 0.0246(15) 0.0226(16) -0.0103(13) -0.0051(11) -0.0014(11)
C2 0.0226(16) 0.0147(13) 0.0177(14) -0.0061(11) -0.0031(12) -0.0034(11)
C3 0.0119(14) 0.0236(14) 0.0206(15) -0.0093(12) -0.0033(11) -0.0023(11)
C4 0.0122(14) 0.0204(14) 0.0194(14) -0.0060(12) -0.0048(11) -0.0004(10)
C5 0.0315(17) 0.0291(17) 0.0288(17) -0.0172(14) -0.0059(14) 0.0018(13)
C6 0.0282(17) 0.0347(17) 0.0200(15) -0.0161(13) -0.0018(13) -0.0014(13)

loop_
_atom_type_symbol
_atom_type_description
_atom_type_scat_dispersion_real
_atom_type_scat_dispersion_imag
_atom_type_scat_source
C C 0.0033 0.0016 'International Tables Vol C Tables 4.2.6.8 and 6.1.1.4'
H H 0.0000 0.0000 'International Tables Vol C Tables 4.2.6.8 and 6.1.1.4'
N N 0.0061 0.0033 'International Tables Vol C Tables 4.2.6.8 and 6.1.1.4'
O O 0.0106 0.0060 'International Tables Vol C Tables 4.2.6.8 and 6.1.1.4'
Zn Zn 0.2839 1.4301 'International Tables Vol C Tables 4.2.6.8 and 6.1.1.4'

loop_
_geom_angle_atom_site_label_1
_geom_angle_atom_site_label_2
_geom_angle_atom_site_label_3
_geom_angle
_geom_angle_site_symmetry_1
_geom_angle_site_symmetry_3
O3 Zn1 O1 91.06(8) . .
O3 Zn1 O2 172.63(8) . .
O1 Zn1 O2 95.61(8) . .
O3 Zn1 O5 98.07(8) . 2_566
O1 Zn1 O5 88.07(8) . 2_566
O2 Zn1 O5 85.30(8) . 2_566
O3 Zn1 N1 79.12(8) . .
O1 Zn1 N1 169.84(8) . .
O2 Zn1 N1 94.33(9) . .
O5 Zn1 N1 90.68(8) 2_566 .
O3 Zn1 O6 95.84(8) . 2_666
O1 Zn1 O6 87.62(8) . 2_666
O2 Zn1 O6 81.36(8) . 2_666
O5 Zn1 O6 165.51(8) 2_566 2_666
N1 Zn1 O6 95.92(8) . 2_666
C6 N1 C3 118.5(2) . .
C6 N1 Zn1 130.1(2) . .
C3 N1 Zn1 111.32(18) . .
C5 N2 C4 117.5(2) . .
Zn1 O1 H1C 115.9 . .
Zn1 O1 H1D 111.6 . .
H1C O1 H1D 108.6 . .
Zn1 O2 H2C 101.5 . .
Zn1 O2 H2D 132.0 . .
H2C O2 H2D 108.4 . .
C1 O3 Zn1 116.73(18) . .
C2 O5 Zn1 144.30(19) . 2_566
C2 O6 Zn1 144.33(18) . 2_666
H7C O7 H7D 108.5 . .
O8 O8 H8C 90.1 2_567 .
O8 O8 H8D 80.9 2_567 .
H8C O8 H8D 108.7 . .
O4 C1 O3 126.8(3) . .
O4 C1 C3 116.4(2) . .
O3 C1 C3 116.8(2) . .
O5 C2 O6 123.7(3) . .
O5 C2 C4 119.0(2) . .
O6 C2 C4 117.1(2) . .
N1 C3 C4 120.6(3) . .
N1 C3 C1 115.9(2) . .
C4 C3 C1 123.5(3) . .
N2 C4 C3 121.0(3) . .
N2 C4 C2 114.0(2) . .
C3 C4 C2 124.9(3) . .
N2 C5 C6 121.9(3) . .
N2 C5 H5 119.0 . .
C6 C5 H5 119.0 . .
N1 C6 C5 120.5(3) . .
N1 C6 H6 119.7 . .
C5 C6 H6 119.7 . .

loop_
_geom_bond_atom_site_label_1
_geom_bond_atom_site_label_2
_geom_bond_distance
_geom_bond_site_symmetry_2
Zn1 O3 2.063(2) .
Zn1 O1 2.0787(19) .
Zn1 O2 2.093(2) .
Zn1 O5 2.1326(19) 2_566
Zn1 N1 2.145(2) .
Zn1 O6 2.1489(19) 2_666
N1 C6 1.333(4) .
N1 C3 1.344(4) .
N2 C5 1.333(4) .
N2 C4 1.346(4) .
O1 H1C 0.8500 .
O1 H1D 0.8500 .
O2 H2C 0.8500 .
O2 H2D 0.8500 .
O3 C1 1.260(3) .
O4 C1 1.237(3) .
O5 C2 1.246(3) .
O5 Zn1 2.1326(19) 2_566
O6 C2 1.253(3) .
O6 Zn1 2.1489(19) 2_666
O7 H7C 0.8500 .
O7 H7D 0.8500 .
O8 O8 0.97(3) 2_567
O8 H8C 0.8500 .
O8 H8D 0.8500 .
C1 C3 1.525(4) .
C2 C4 1.519(4) .
C3 C4 1.389(4) .
C5 C6 1.384(4) .
C5 H5 0.9300 .
C6 H6 0.9300 .

loop_
_geom_torsion_atom_site_label_1
_geom_torsion_atom_site_label_2
_geom_torsion_atom_site_label_3
_geom_torsion_atom_site_label_4
_geom_torsion
_geom_torsion_site_symmetry_1
_geom_torsion_site_symmetry_2
_geom_torsion_site_symmetry_3
_geom_torsion_site_symmetry_4
Zn1 O3 C1 O4 -176.6(2) . . . .
Zn1 O3 C1 C3 2.8(3) . . . .
Zn1 O5 C2 O6 -171.2(2) 2_566 . . .
Zn1 O5 C2 C4 2.8(4) 2_566 . . .
Zn1 O6 C2 O5 -172.9(2) 2_666 . . .
Zn1 O6 C2 C4 13.0(4) 2_666 . . .
C6 N1 C3 C4 0.9(4) . . . .
Zn1 N1 C3 C4 177.6(2) . . . .
C6 N1 C3 C1 -179.1(2) . . . .
Zn1 N1 C3 C1 -2.4(3) . . . .
O4 C1 C3 N1 179.3(2) . . . .
O3 C1 C3 N1 -0.1(4) . . . .
O4 C1 C3 C4 -0.7(4) . . . .
O3 C1 C3 C4 179.9(3) . . . .
C5 N2 C4 C3 1.2(4) . . . .
C5 N2 C4 C2 -178.6(2) . . . .
N1 C3 C4 N2 -2.0(4) . . . .
C1 C3 C4 N2 178.0(2) . . . .
N1 C3 C4 C2 177.8(2) . . . .
C1 C3 C4 C2 -2.2(4) . . . .
O5 C2 C4 N2 -86.5(3) . . . .
O6 C2 C4 N2 87.8(3) . . . .
O5 C2 C4 C3 93.7(3) . . . .
O6 C2 C4 C3 -92.0(3) . . . .
C4 N2 C5 C6 0.6(4) . . . .
C3 N1 C6 C5 0.9(4) . . . .
Zn1 N1 C6 C5 -175.1(2) . . . .
N2 C5 C6 N1 -1.8(5) . . . .
